data_7246924
loop_
_publ_author_name
'Hu, Hui'
'Zhang, Zhen-Wei'
'Zhang, Da-Shuai'
'Zhou, Xue'
'Ji, Hui'
'Zhang, Yong-Zheng'
'Deng, Yuchen'
'Geng, Longlong'
'Zhang, Xiuling'
'Lv, Chao'
'Wei, Rongmin'
'Wang, Jin-Hua'

_publ_section_title
;
 Modulating the luminescent performances on blue-emitting coordination
 polymers via tuning the end-solvent molecules
;
_journal_issue 27
_journal_name_full CrystEngComm
_journal_page_first 3896
_journal_page_last 3903
_journal_paper_doi 10.1039/D3CE00551H
_journal_volume 25
_journal_year 2023
_chemical_formula_moiety '0.5(C68 H60 N4 O12 Zn2)'
_chemical_formula_sum 'C34 H30 N2 O6 Zn'
_chemical_formula_weight 625.95
_chemical_name_systematic monoclinic
_space_group_crystal_system monoclinic
_space_group_IT_number 15
_space_group_name_Hall '-C 2yc'
_space_group_name_H-M_alt 'C 1 2/c 1'
_atom_sites_solution_hydrogens geom
_atom_sites_solution_primary dual
_audit_creation_date 2021-01-11
_audit_creation_method
;
Olex2 1.2
(compiled 2018.05.29 svn.r3508 for OlexSys, GUI svn.r5506)
;
_audit_update_record
;
2023-04-16 deposited with the CCDC.	2023-06-13 downloaded from the CCDC.
;
_cell_angle_alpha 90
_cell_angle_beta 98.038(2)
_cell_angle_gamma 90
_cell_formula_units_Z 4
_cell_length_a 17.1162(10)
_cell_length_b 6.8868(4)
_cell_length_c 25.8217(15)
_cell_measurement_reflns_used 21538
_cell_measurement_temperature 293(2)
_cell_measurement_theta_max 74.1230
_cell_measurement_theta_min 3.1410
_cell_volume 3013.9(3)
_computing_molecular_graphics 'Olex2 (Dolomanov et al., 2009)'
_computing_publication_material 'Olex2 (Dolomanov et al., 2009)'
_computing_structure_refinement 'ShelXL (Sheldrick, 2015)'
_computing_structure_solution 'ShelXT (Sheldrick, 2015)'
_diffrn_ambient_temperature 293.15
_diffrn_measured_fraction_theta_full 0.997
_diffrn_measured_fraction_theta_max 0.993
_diffrn_measurement_device_type 'Bruker APEX2 microsource'
_diffrn_radiation_type MoK\a
_diffrn_radiation_wavelength 0.71073
_diffrn_reflns_av_R_equivalents 0.0276
_diffrn_reflns_av_unetI/netI 0.0164
_diffrn_reflns_Laue_measured_fraction_full 0.997
_diffrn_reflns_Laue_measured_fraction_max 0.993
_diffrn_reflns_limit_h_max 22
_diffrn_reflns_limit_h_min -22
_diffrn_reflns_limit_k_max 9
_diffrn_reflns_limit_k_min -9
_diffrn_reflns_limit_l_max 34
_diffrn_reflns_limit_l_min -34
_diffrn_reflns_number 35245
_diffrn_reflns_point_group_measured_fraction_full 0.997
_diffrn_reflns_point_group_measured_fraction_max 0.993
_diffrn_reflns_theta_full 25.242
_diffrn_reflns_theta_max 28.325
_diffrn_reflns_theta_min 3.187
_exptl_absorpt_coefficient_mu 0.863
_exptl_crystal_colour colourless
_exptl_crystal_colour_primary colourless
_exptl_crystal_density_diffrn 1.380
_exptl_crystal_density_method 'not measured'
_exptl_crystal_description block
_exptl_crystal_F_000 1296
_exptl_crystal_size_max 0.22
_exptl_crystal_size_mid 0.21
_exptl_crystal_size_min 0.18
_refine_diff_density_max 0.313
_refine_diff_density_min -0.352
_refine_diff_density_rms 0.047
_refine_ls_extinction_method none
_refine_ls_goodness_of_fit_ref 1.087
_refine_ls_hydrogen_treatment constr
_refine_ls_matrix_type full
_refine_ls_number_parameters 197
_refine_ls_number_reflns 3736
_refine_ls_number_restraints 0
_refine_ls_restrained_S_all 1.087
_refine_ls_R_factor_all 0.0450
_refine_ls_R_factor_gt 0.0356
_refine_ls_shift/su_max 0.000
_refine_ls_shift/su_mean 0.000
_refine_ls_structure_factor_coef Fsqd
_refine_ls_weighting_details 'w=1/[\s^2^(Fo^2^)+(0.0394P)^2^+2.9347P] where P=(Fo^2^+2Fc^2^)/3'
_refine_ls_weighting_scheme calc
_refine_ls_wR_factor_gt 0.0866
_refine_ls_wR_factor_ref 0.0907
_reflns_Friedel_coverage 0.000
_reflns_number_gt 3183
_reflns_number_total 3736
_reflns_threshold_expression 'I > 2\s(I)'
_cod_data_source_file d3ce00551h2.cif
_cod_data_source_block Hui-3-DMF
_cod_depositor_comments 'Adding full bibliography for 7246923--7246925.cif.'
_cod_database_code 7246924
_shelx_shelxl_version_number 2014/7
_shelx_space_group_comment
;
The symmetry employed for this shelxl refinement is uniquely defined
by the following loop, which should always be used as a source of
symmetry information in preference to the above space-group names.
They are only intended as comments.
;
_olex2_refinement_description
;
1. Fixed Uiso
 At 1.2 times of:
  All C(H) groups
 At 1.5 times of:
  All C(H,H,H) groups
2.a Aromatic/amide H refined with riding coordinates:
 C3(H3), C4(H4), C6(H6), C7(H7), C10(H10), C11(H11), C12(H12), C13(H13),
 C15(H15)
2.b Idealised Me refined as rotating group:
 C16(H16A,H16B,H16C), C17(H17A,H17B,H17C)
;
_olex2_submission_special_instructions 'No special instructions were received'

loop_
_space_group_symop_operation_xyz
'x, y, z'
'-x, y, -z+1/2'
'x+1/2, y+1/2, z'
'-x+1/2, y+1/2, -z+1/2'
'-x, -y, -z'
'x, -y, z-1/2'
'-x+1/2, -y+1/2, -z'
'x+1/2, -y+1/2, z-1/2'

loop_
_atom_site_label
_atom_site_type_symbol
_atom_site_fract_x
_atom_site_fract_y
_atom_site_fract_z
_atom_site_U_iso_or_equiv
_atom_site_adp_type
_atom_site_occupancy
_atom_site_site_symmetry_order
_atom_site_calc_flag
_atom_site_refinement_flags_posn
_atom_site_refinement_flags_adp
_atom_site_refinement_flags_occupancy
_atom_site_disorder_assembly
_atom_site_disorder_group
Zn1 Zn 0.0000 -0.00567(4) 0.2500 0.03400(10) Uani 1 2 d S T P . .
O1 O 0.05171(8) 0.17079(19) 0.20792(5) 0.0456(3) Uani 1 1 d . . . . .
O2 O 0.11235(10) -0.0823(2) 0.17931(6) 0.0602(4) Uani 1 1 d . . . . .
O3 O 0.06574(11) -0.1822(3) 0.29809(6) 0.0665(5) Uani 1 1 d . . . . .
N1 N 0.13100(12) -0.4595(3) 0.31605(8) 0.0592(5) Uani 1 1 d . . . . .
C1 C 0.09695(11) 0.0907(3) 0.17884(6) 0.0349(4) Uani 1 1 d . . . . .
C2 C 0.13116(10) 0.2260(2) 0.14211(6) 0.0303(3) Uani 1 1 d . . . . .
C3 C 0.12462(11) 0.4250(3) 0.14697(7) 0.0377(4) Uani 1 1 d . . . . .
H3 H 0.0996 0.4760 0.1737 0.045 Uiso 1 1 calc R . . . .
C4 C 0.15466(12) 0.5492(3) 0.11273(7) 0.0393(4) Uani 1 1 d . . . . .
H4 H 0.1502 0.6827 0.1169 0.047 Uiso 1 1 calc R . . . .
C5 C 0.19163(10) 0.4771(2) 0.07201(6) 0.0311(3) Uani 1 1 d . . . . .
C6 C 0.19804(11) 0.2776(2) 0.06710(7) 0.0360(4) Uani 1 1 d . . . . .
H6 H 0.2225 0.2265 0.0402 0.043 Uiso 1 1 calc R . . . .
C7 C 0.16843(11) 0.1529(2) 0.10188(7) 0.0355(4) Uani 1 1 d . . . . .
H7 H 0.1736 0.0194 0.0982 0.043 Uiso 1 1 calc R . . . .
C8 C 0.22182(10) 0.6150(2) 0.03461(6) 0.0298(3) Uani 1 1 d . . . . .
C9 C 0.16826(10) 0.7249(2) 0.00047(6) 0.0303(3) Uani 1 1 d . . . . .
C10 C 0.08431(11) 0.7040(3) -0.00187(7) 0.0412(4) Uani 1 1 d . . . . .
H10 H 0.0646 0.6145 0.0199 0.049 Uiso 1 1 calc R . . . .
C11 C 0.03344(12) 0.8106(3) -0.03482(8) 0.0491(5) Uani 1 1 d . . . . .
H11 H -0.0206 0.7951 -0.0350 0.059 Uiso 1 1 calc R . . . .
C12 C 0.06119(12) 0.9461(3) -0.06927(8) 0.0477(5) Uani 1 1 d . . . . .
H12 H 0.0255 1.0194 -0.0917 0.057 Uiso 1 1 calc R . . . .
C13 C 0.13975(12) 0.9686(3) -0.06944(7) 0.0391(4) Uani 1 1 d . . . . .
H13 H 0.1572 1.0558 -0.0928 0.047 Uiso 1 1 calc R . . . .
C14 C 0.30339(10) 0.6378(2) 0.03472(6) 0.0303(3) Uani 1 1 d . . . . .
C15 C 0.11038(15) -0.3105(3) 0.28671(9) 0.0592(6) Uani 1 1 d . . . . .
H15 H 0.1305 -0.2998 0.2552 0.071 Uiso 1 1 calc R . . . .
C16 C 0.1839(2) -0.6080(5) 0.30032(15) 0.1052(13) Uani 1 1 d . . . . .
H16A H 0.1998 -0.5728 0.2674 0.158 Uiso 1 1 calc GR . . . .
H16B H 0.1570 -0.7307 0.2969 0.158 Uiso 1 1 calc GR . . . .
H16C H 0.2297 -0.6182 0.3263 0.158 Uiso 1 1 calc GR . . . .
C17 C 0.0996(2) -0.4890(5) 0.36451(14) 0.0961(11) Uani 1 1 d . . . . .
H17A H 0.0721 -0.6108 0.3632 0.144 Uiso 1 1 calc GR . . . .
H17B H 0.0637 -0.3857 0.3695 0.144 Uiso 1 1 calc GR . . . .
H17C H 0.1420 -0.4902 0.3931 0.144 Uiso 1 1 calc GR . . . .

loop_
_atom_site_aniso_label
_atom_site_aniso_U_11
_atom_site_aniso_U_22
_atom_site_aniso_U_33
_atom_site_aniso_U_23
_atom_site_aniso_U_13
_atom_site_aniso_U_12
Zn1 0.04797(18) 0.02662(15) 0.03145(15) 0.000 0.01969(12) 0.000
O1 0.0613(9) 0.0391(7) 0.0440(7) 0.0027(6) 0.0336(6) -0.0036(6)
O2 0.0916(12) 0.0350(7) 0.0651(10) 0.0153(7) 0.0496(9) 0.0075(8)
O3 0.0888(12) 0.0666(11) 0.0477(8) 0.0158(8) 0.0222(8) 0.0344(9)
N1 0.0614(12) 0.0430(10) 0.0662(12) 0.0040(9) -0.0152(10) 0.0051(8)
C1 0.0424(9) 0.0369(9) 0.0282(8) 0.0031(7) 0.0150(7) -0.0040(7)
C2 0.0366(8) 0.0306(8) 0.0263(7) 0.0022(6) 0.0128(6) -0.0022(7)
C3 0.0526(11) 0.0325(8) 0.0328(8) -0.0028(7) 0.0225(8) -0.0026(8)
C4 0.0572(12) 0.0242(8) 0.0408(9) -0.0028(7) 0.0221(8) -0.0046(7)
C5 0.0380(9) 0.0278(8) 0.0297(8) 0.0027(6) 0.0128(7) -0.0057(6)
C6 0.0486(10) 0.0299(8) 0.0344(8) -0.0004(7) 0.0236(7) -0.0019(7)
C7 0.0500(10) 0.0245(8) 0.0364(8) 0.0024(7) 0.0211(8) 0.0012(7)
C8 0.0390(9) 0.0252(8) 0.0275(7) 0.0008(6) 0.0126(6) -0.0064(6)
C9 0.0344(8) 0.0284(8) 0.0298(7) -0.0006(6) 0.0106(6) -0.0064(6)
C10 0.0373(9) 0.0445(10) 0.0438(10) 0.0048(8) 0.0128(8) -0.0091(8)
C11 0.0327(9) 0.0583(13) 0.0567(12) 0.0055(10) 0.0074(9) -0.0045(9)
C12 0.0424(11) 0.0475(11) 0.0516(11) 0.0078(9) 0.0005(9) 0.0012(9)
C13 0.0465(10) 0.0337(9) 0.0373(9) 0.0068(7) 0.0068(8) -0.0028(7)
C14 0.0375(9) 0.0274(8) 0.0275(7) 0.0001(6) 0.0094(6) -0.0048(6)
C15 0.0723(15) 0.0569(14) 0.0492(12) 0.0059(10) 0.0113(11) 0.0153(12)
C16 0.107(3) 0.074(2) 0.118(3) -0.022(2) -0.041(2) 0.0444(19)
C17 0.107(3) 0.085(2) 0.095(2) 0.0466(18) 0.010(2) -0.0105(18)

loop_
_atom_type_symbol
_atom_type_description
_atom_type_scat_dispersion_real
_atom_type_scat_dispersion_imag
_atom_type_scat_source
C C 0.0033 0.0016 'International Tables Vol C Tables 4.2.6.8 and 6.1.1.4'
H H 0.0000 0.0000 'International Tables Vol C Tables 4.2.6.8 and 6.1.1.4'
N N 0.0061 0.0033 'International Tables Vol C Tables 4.2.6.8 and 6.1.1.4'
O O 0.0106 0.0060 'International Tables Vol C Tables 4.2.6.8 and 6.1.1.4'
Zn Zn 0.2839 1.4301 'International Tables Vol C Tables 4.2.6.8 and 6.1.1.4'

loop_
_geom_angle_atom_site_label_1
_geom_angle_atom_site_label_2
_geom_angle_atom_site_label_3
_geom_angle
_geom_angle_site_symmetry_1
_geom_angle_site_symmetry_3
_geom_angle_publ_flag
O1 Zn1 O1 101.77(8) . 2 ?
O1 Zn1 O3 107.47(6) 2 . ?
O1 Zn1 O3 118.49(7) 2 2 ?
O1 Zn1 O3 118.49(7) . . ?
O1 Zn1 O3 107.47(6) . 2 ?
O3 Zn1 O3 103.97(11) 2 . ?
C1 O1 Zn1 115.07(11) . . ?
C15 O3 Zn1 127.64(15) . . ?
C15 N1 C16 121.4(3) . . ?
C15 N1 C17 121.0(2) . . ?
C17 N1 C16 117.6(3) . . ?
O1 C1 C2 115.13(15) . . ?
O2 C1 O1 124.32(15) . . ?
O2 C1 C2 120.54(15) . . ?
C3 C2 C1 120.86(14) . . ?
C3 C2 C7 118.62(15) . . ?
C7 C2 C1 120.50(15) . . ?
C2 C3 H3 119.5 . . ?
C4 C3 C2 120.95(16) . . ?
C4 C3 H3 119.5 . . ?
C3 C4 H4 119.6 . . ?
C3 C4 C5 120.82(16) . . ?
C5 C4 H4 119.6 . . ?
C4 C5 C8 119.71(15) . . ?
C6 C5 C4 118.20(15) . . ?
C6 C5 C8 122.08(14) . . ?
C5 C6 H6 119.6 . . ?
C5 C6 C7 120.89(15) . . ?
C7 C6 H6 119.6 . . ?
C2 C7 C6 120.51(16) . . ?
C2 C7 H7 119.7 . . ?
C6 C7 H7 119.7 . . ?
C9 C8 C5 119.59(14) . . ?
C9 C8 C14 120.23(14) . . ?
C14 C8 C5 120.16(15) . . ?
C8 C9 C10 122.32(15) . . ?
C8 C9 C14 120.16(14) . 7_565 ?
C10 C9 C14 117.52(15) . 7_565 ?
C9 C10 H10 119.1 . . ?
C11 C10 C9 121.75(17) . . ?
C11 C10 H10 119.1 . . ?
C10 C11 H11 119.6 . . ?
C10 C11 C12 120.79(18) . . ?
C12 C11 H11 119.6 . . ?
C11 C12 H12 120.1 . . ?
C13 C12 C11 119.86(18) . . ?
C13 C12 H12 120.1 . . ?
C12 C13 H13 119.0 . . ?
C12 C13 C14 121.90(17) . 7_565 ?
C14 C13 H13 119.0 7_565 . ?
C8 C14 C9 119.62(15) . 7_565 ?
C8 C14 C13 122.23(15) . 7_565 ?
C13 C14 C9 118.15(15) 7_565 7_565 ?
O3 C15 N1 123.9(2) . . ?
O3 C15 H15 118.1 . . ?
N1 C15 H15 118.1 . . ?
N1 C16 H16A 109.5 . . ?
N1 C16 H16B 109.5 . . ?
N1 C16 H16C 109.5 . . ?
H16A C16 H16B 109.5 . . ?
H16A C16 H16C 109.5 . . ?
H16B C16 H16C 109.5 . . ?
N1 C17 H17A 109.5 . . ?
N1 C17 H17B 109.5 . . ?
N1 C17 H17C 109.5 . . ?
H17A C17 H17B 109.5 . . ?
H17A C17 H17C 109.5 . . ?
H17B C17 H17C 109.5 . . ?

loop_
_geom_bond_atom_site_label_1
_geom_bond_atom_site_label_2
_geom_bond_distance
_geom_bond_site_symmetry_2
_geom_bond_publ_flag
Zn1 O1 1.9261(12) . ?
Zn1 O1 1.9262(12) 2 ?
Zn1 O3 1.9735(15) 2 ?
Zn1 O3 1.9735(15) . ?
O1 C1 1.277(2) . ?
O2 C1 1.220(2) . ?
O3 C15 1.230(3) . ?
N1 C15 1.295(3) . ?
N1 C16 1.461(4) . ?
N1 C17 1.444(4) . ?
C1 C2 1.505(2) . ?
C2 C3 1.383(2) . ?
C2 C7 1.387(2) . ?
C3 H3 0.9300 . ?
C3 C4 1.380(2) . ?
C4 H4 0.9300 . ?
C4 C5 1.392(2) . ?
C5 C6 1.386(2) . ?
C5 C8 1.497(2) . ?
C6 H6 0.9300 . ?
C6 C7 1.388(2) . ?
C7 H7 0.9300 . ?
C8 C9 1.402(2) . ?
C8 C14 1.405(2) . ?
C9 C10 1.437(2) . ?
C9 C14 1.442(2) 7_565 ?
C10 H10 0.9300 . ?
C10 C11 1.347(3) . ?
C11 H11 0.9300 . ?
C11 C12 1.416(3) . ?
C12 H12 0.9300 . ?
C12 C13 1.354(3) . ?
C13 H13 0.9300 . ?
C13 C14 1.430(2) 7_565 ?
C14 C9 1.442(2) 7_565 ?
C14 C13 1.430(2) 7_565 ?
C15 H15 0.9300 . ?
C16 H16A 0.9600 . ?
C16 H16B 0.9600 . ?
C16 H16C 0.9600 . ?
C17 H17A 0.9600 . ?
C17 H17B 0.9600 . ?
C17 H17C 0.9600 . ?
